data_2215941
loop_
_publ_author_name
'Jian Yu'
'Ling Zhang'

_publ_section_title Aquabis(but-2-enoato-\k<i>O</i>)(di-2-pyridylamine-\k^2^<i>N</i>,<i>N</i>')nickel(II)
_journal_coeditor_code HB2571
_journal_issue 11
_journal_name_full 'Acta Crystallographica Section E'
_journal_page_first m2706
_journal_page_last m2706
_journal_paper_doi 10.1107/S1600536807049100
_journal_volume 63
_journal_year 2007
_chemical_formula_iupac '[Ni (C4 H5 O2)2 (C10 H9 N3) (H2 O)]'
_chemical_formula_moiety 'C18 H21 N3 Ni O5'
_chemical_formula_sum 'C18 H21 N3 Ni O5'
_chemical_formula_weight 418.09
_chemical_name_systematic
;
Aquabis(but-2-enoato-\kO)(di-2-pyridylamine-\k^2^N,N')nickel(II)
;
_space_group_IT_number 14
_symmetry_cell_setting monoclinic
_symmetry_space_group_name_Hall '-P 2yn'
_symmetry_space_group_name_H-M 'P 1 21/n 1'
_atom_sites_solution_hydrogens difmap
_atom_sites_solution_primary direct
_atom_sites_solution_secondary difmap
_audit_creation_method SHELXL-97
_cell_angle_alpha 90.00
_cell_angle_beta 91.291(2)
_cell_angle_gamma 90.00
_cell_formula_units_Z 4
_cell_length_a 7.1113(7)
_cell_length_b 16.8303(15)
_cell_length_c 15.9850(14)
_cell_measurement_reflns_used 3448
_cell_measurement_temperature 298(2)
_cell_measurement_theta_max 25.20
_cell_measurement_theta_min 1.76
_cell_volume 1912.7(3)
_computing_cell_refinement 'SAINT (Bruker, 2004)'
_computing_data_collection 'APEX2 (Bruker, 2004)'
_computing_data_reduction 'SAINT (Bruker, 2004)'
_computing_molecular_graphics 'SHELXTL (Bruker, 2004)'
_computing_publication_material 'SHELXL97 (Sheldrick, 1997)'
_computing_structure_refinement 'SHELXL97 (Sheldrick, 1997)'
_computing_structure_solution 'SHELXS97 (Sheldrick, 1997)'
_diffrn_ambient_temperature 298(2)
_diffrn_measured_fraction_theta_full 0.999
_diffrn_measured_fraction_theta_max 0.999
_diffrn_measurement_device_type 'Bruker APEXII CCD'
_diffrn_measurement_method '\f and \w'
_diffrn_radiation_monochromator graphite
_diffrn_radiation_source 'fine-focus sealed tube'
_diffrn_radiation_type MoK\a
_diffrn_radiation_wavelength 0.71073
_diffrn_reflns_av_R_equivalents 0.0637
_diffrn_reflns_av_sigmaI/netI 0.0548
_diffrn_reflns_limit_h_max 8
_diffrn_reflns_limit_h_min -7
_diffrn_reflns_limit_k_max 20
_diffrn_reflns_limit_k_min -20
_diffrn_reflns_limit_l_max 19
_diffrn_reflns_limit_l_min -17
_diffrn_reflns_number 9697
_diffrn_reflns_theta_full 25.20
_diffrn_reflns_theta_max 25.20
_diffrn_reflns_theta_min 1.76
_diffrn_standards_interval_count 0
_diffrn_standards_interval_time 0
_diffrn_standards_number 0
_exptl_absorpt_coefficient_mu 1.048
_exptl_absorpt_correction_T_max 0.842
_exptl_absorpt_correction_T_min 0.758
_exptl_absorpt_correction_type multi-scan
_exptl_absorpt_process_details '(SADABS; Bruker, 2004)'
_exptl_crystal_colour green
_exptl_crystal_density_diffrn 1.452
_exptl_crystal_density_method 'not measured'
_exptl_crystal_description block
_exptl_crystal_F_000 872
_exptl_crystal_size_max 0.28
_exptl_crystal_size_mid 0.20
_exptl_crystal_size_min 0.17
_refine_diff_density_max 0.285
_refine_diff_density_min -0.331
_refine_ls_extinction_method none
_refine_ls_goodness_of_fit_ref 0.909
_refine_ls_hydrogen_treatment mixed
_refine_ls_matrix_type full
_refine_ls_number_parameters 328
_refine_ls_number_reflns 3448
_refine_ls_number_restraints 4
_refine_ls_restrained_S_all 0.908
_refine_ls_R_factor_all 0.0471
_refine_ls_R_factor_gt 0.0366
_refine_ls_shift/su_max 0.001
_refine_ls_shift/su_mean 0.000
_refine_ls_structure_factor_coef Fsqd
_refine_ls_weighting_details 'calc w=1/[\s^2^(Fo^2^)+(0.0445P)^2^+0.001P] where P=(Fo^2^+2Fc^2^)/3'
_refine_ls_weighting_scheme calc
_refine_ls_wR_factor_gt 0.0816
_refine_ls_wR_factor_ref 0.0856
_reflns_number_gt 2714
_reflns_number_total 3448
_reflns_threshold_expression I>2\s(I)
_cod_data_source_file hb2571.cif
_cod_data_source_block I
_cod_original_sg_symbol_H-M 'P 21/n'
_cod_database_code 2215941
_cod_database_fobs_code 2215941

loop_
_symmetry_equiv_pos_as_xyz
'x, y, z'
'-x+1/2, y+1/2, -z+1/2'
'-x, -y, -z'
'x-1/2, -y-1/2, z-1/2'

loop_
_atom_site_type_symbol
_atom_site_label
_atom_site_fract_x
_atom_site_fract_y
_atom_site_fract_z
_atom_site_U_iso_or_equiv
_atom_site_adp_type
_atom_site_calc_flag
_atom_site_refinement_flags
_atom_site_occupancy
Ni Ni1 0.19266(4) 0.572833(16) 0.669656(17) 0.04340(13) Uani d . 1
O O1 0.0960(3) 0.68412(10) 0.67000(11) 0.0608(5) Uani d . 1
O O2 -0.1803(3) 0.62915(11) 0.64370(12) 0.0671(5) Uani d . 1
O O3 0.0968(3) 0.56323(11) 0.78220(12) 0.0723(6) Uani d . 1
O O4 0.3460(4) 0.59215(14) 0.86344(14) 0.0888(7) Uani d . 1
O O5 0.4813(4) 0.6002(2) 0.71520(16) 0.1188(10) Uani d D 1
N N1 0.2755(3) 0.58874(10) 0.55233(12) 0.0433(5) Uani d . 1
N N2 0.2024(3) 0.45996(11) 0.50416(12) 0.0449(5) Uani d D 1
N N3 0.1835(3) 0.45412(12) 0.65126(12) 0.0468(5) Uani d . 1
C C1 0.3433(4) 0.66180(14) 0.53393(17) 0.0514(6) Uani d . 1
C C2 0.3911(4) 0.68475(16) 0.45623(17) 0.0563(7) Uani d . 1
C C3 0.3701(4) 0.63070(15) 0.39151(17) 0.0560(7) Uani d . 1
C C4 0.3075(4) 0.55611(15) 0.40780(16) 0.0495(6) Uani d . 1
C C5 0.2626(3) 0.53616(13) 0.48997(14) 0.0399(5) Uani d . 1
C C6 0.1751(3) 0.41812(12) 0.57651(15) 0.0427(6) Uani d . 1
C C7 0.1412(4) 0.33687(14) 0.56819(18) 0.0536(7) Uani d . 1
C C8 0.1230(4) 0.29112(17) 0.6374(2) 0.0666(8) Uani d . 1
C C9 0.1385(5) 0.32646(18) 0.7143(2) 0.0741(9) Uani d . 1
C C10 0.1671(5) 0.40643(17) 0.71917(18) 0.0658(8) Uani d . 1
C C11 -0.0792(4) 0.68798(15) 0.65862(15) 0.0538(6) Uani d . 1
C C12 -0.1703(5) 0.76715(19) 0.6610(2) 0.0725(9) Uani d . 1
C C13 -0.0853(6) 0.83326(18) 0.65710(19) 0.0694(8) Uani d . 1
C C14 -0.1754(8) 0.9141(2) 0.6553(3) 0.0914(12) Uani d . 1
C C15 0.1761(5) 0.58259(14) 0.85134(18) 0.0604(8) Uani d . 1
C C16 0.0516(6) 0.59262(17) 0.9241(2) 0.0715(9) Uani d . 1
C C17 -0.1283(6) 0.59352(17) 0.9198(2) 0.0746(9) Uani d . 1
C C18 -0.2552(8) 0.6050(3) 0.9942(3) 0.1003(13) Uani d . 1
H H9 0.195(3) 0.4304(11) 0.4590(11) 0.044(7) Uiso d D 1
H H1 0.356(3) 0.6974(14) 0.5834(16) 0.060(7) Uiso d . 1
H H4 0.292(4) 0.5178(16) 0.3622(17) 0.070(8) Uiso d . 1
H H3 0.398(4) 0.6468(13) 0.3352(15) 0.054(7) Uiso d . 1
H H19 -0.161(5) 0.6191(18) 1.047(2) 0.092(11) Uiso d . 1
H H6 0.098(4) 0.2320(16) 0.6302(15) 0.068(8) Uiso d . 1
H H2 0.437(3) 0.7340(15) 0.4474(15) 0.056(7) Uiso d . 1
H H5 0.130(4) 0.3151(15) 0.5107(16) 0.062(8) Uiso d . 1
H H15 0.100(5) 0.6118(19) 0.986(2) 0.104(11) Uiso d . 1
H H14 -0.320(7) 0.912(2) 0.663(3) 0.14(2) Uiso d . 1
H H18 -0.349(6) 0.658(2) 0.982(2) 0.148(16) Uiso d . 1
H H12 -0.149(6) 0.940(2) 0.602(3) 0.133(16) Uiso d . 1
H H8 0.179(5) 0.4376(17) 0.777(2) 0.090(10) Uiso d . 1
H H7 0.138(4) 0.3000(17) 0.7626(18) 0.077(9) Uiso d . 1
H H21 0.5918(19) 0.610(2) 0.6968(19) 0.098(11) Uiso d D 1
H H20 0.467(6) 0.604(2) 0.7683(4) 0.117(14) Uiso d D 1
H H10 -0.304(6) 0.774(3) 0.656(2) 0.144(17) Uiso d . 1
H H11 0.051(6) 0.824(2) 0.658(2) 0.125(15) Uiso d . 1
H H16 -0.186(6) 0.587(2) 0.864(3) 0.142(17) Uiso d . 1
H H17 -0.315(6) 0.560(2) 1.012(3) 0.133(17) Uiso d . 1
H H13 -0.120(5) 0.947(2) 0.700(2) 0.113(14) Uiso d . 1

loop_
_atom_site_aniso_label
_atom_site_aniso_U_11
_atom_site_aniso_U_22
_atom_site_aniso_U_33
_atom_site_aniso_U_12
_atom_site_aniso_U_13
_atom_site_aniso_U_23
Ni1 0.0463(2) 0.03944(18) 0.0448(2) -0.00627(13) 0.00914(14) -0.00722(12)
O1 0.0586(12) 0.0435(10) 0.0810(13) -0.0096(9) 0.0216(10) -0.0161(8)
O2 0.0676(13) 0.0583(11) 0.0758(13) -0.0152(10) 0.0092(10) -0.0227(9)
O3 0.0816(15) 0.0798(14) 0.0563(12) -0.0182(11) 0.0211(11) -0.0110(10)
O4 0.0887(18) 0.1121(19) 0.0657(13) 0.0090(15) 0.0046(13) -0.0040(12)
O5 0.0608(16) 0.232(3) 0.0634(16) -0.0454(19) 0.0058(13) -0.0179(18)
N1 0.0430(12) 0.0356(10) 0.0515(12) -0.0028(8) 0.0071(9) -0.0044(8)
N2 0.0556(13) 0.0323(10) 0.0469(12) -0.0020(9) 0.0042(10) -0.0058(9)
N3 0.0493(13) 0.0411(10) 0.0500(12) 0.0018(9) 0.0034(10) 0.0044(9)
C1 0.0549(16) 0.0387(13) 0.0608(16) -0.0069(12) 0.0108(13) -0.0050(12)
C2 0.0583(17) 0.0379(14) 0.0734(19) -0.0023(13) 0.0145(14) 0.0062(13)
C3 0.0602(17) 0.0517(16) 0.0567(16) 0.0042(13) 0.0138(14) 0.0119(13)
C4 0.0556(16) 0.0455(15) 0.0477(15) 0.0031(12) 0.0064(12) -0.0032(12)
C5 0.0356(12) 0.0325(11) 0.0518(14) 0.0026(10) 0.0043(10) -0.0008(10)
C6 0.0366(13) 0.0358(12) 0.0559(15) 0.0004(10) 0.0039(11) 0.0022(11)
C7 0.0565(17) 0.0365(13) 0.0679(18) -0.0009(12) 0.0037(14) -0.0009(12)
C8 0.0668(19) 0.0420(16) 0.091(2) 0.0006(14) 0.0043(16) 0.0139(15)
C9 0.093(3) 0.0577(19) 0.072(2) -0.0030(16) 0.0045(18) 0.0257(17)
C10 0.084(2) 0.0581(17) 0.0552(17) -0.0019(15) 0.0033(15) 0.0114(14)
C11 0.0607(18) 0.0491(15) 0.0523(15) -0.0026(14) 0.0159(13) -0.0137(12)
C12 0.068(2) 0.0622(19) 0.088(2) 0.0017(17) 0.0144(18) -0.0167(16)
C13 0.088(3) 0.0544(18) 0.0661(19) 0.0018(18) 0.0069(17) -0.0039(14)
C14 0.127(4) 0.056(2) 0.092(3) 0.021(2) 0.007(3) 0.003(2)
C15 0.089(2) 0.0418(15) 0.0513(17) 0.0103(15) 0.0145(16) 0.0011(12)
C16 0.098(3) 0.0581(18) 0.0585(19) 0.0079(18) 0.0128(18) -0.0005(14)
C17 0.095(3) 0.0511(17) 0.079(2) -0.0052(18) 0.021(2) -0.0035(15)
C18 0.117(4) 0.088(3) 0.098(3) -0.006(3) 0.050(3) -0.010(2)

loop_
_atom_type_symbol
_atom_type_description
_atom_type_scat_dispersion_real
_atom_type_scat_dispersion_imag
_atom_type_scat_source
C C 0.0033 0.0016 'International Tables Vol C Tables 4.2.6.8 and 6.1.1.4'
H H 0.0000 0.0000 'International Tables Vol C Tables 4.2.6.8 and 6.1.1.4'
N N 0.0061 0.0033 'International Tables Vol C Tables 4.2.6.8 and 6.1.1.4'
O O 0.0106 0.0060 'International Tables Vol C Tables 4.2.6.8 and 6.1.1.4'
Ni Ni 0.3393 1.1124 'International Tables Vol C Tables 4.2.6.8 and 6.1.1.4'

loop_
_geom_angle_atom_site_label_1
_geom_angle_atom_site_label_2
_geom_angle_atom_site_label_3
_geom_angle
O3 Ni1 O1 86.99(8)
O3 Ni1 N1 175.62(8)
O1 Ni1 N1 89.18(7)
O3 Ni1 N3 92.38(8)
O1 Ni1 N3 156.74(8)
N1 Ni1 N3 90.30(7)
O3 Ni1 O5 93.14(9)
O1 Ni1 O5 96.93(12)
N1 Ni1 O5 89.42(9)
N3 Ni1 O5 106.32(11)
C11 O1 Ni1 112.88(16)
C15 O3 Ni1 128.7(2)
Ni1 O5 H21 141(2)
Ni1 O5 H20 102(3)
H21 O5 H20 117(3)
C5 N1 C1 117.3(2)
C5 N1 Ni1 126.58(15)
C1 N1 Ni1 116.07(15)
C6 N2 C5 132.0(2)
C6 N2 H9 113.3(14)
C5 N2 H9 114.1(14)
C6 N3 C10 116.3(2)
C6 N3 Ni1 125.28(16)
C10 N3 Ni1 118.14(19)
C2 C1 N1 123.8(2)
C2 C1 H1 122.5(14)
N1 C1 H1 113.7(14)
C1 C2 C3 118.3(2)
C1 C2 H2 120.4(16)
C3 C2 H2 121.3(16)
C4 C3 C2 119.6(2)
C4 C3 H3 121.0(14)
C2 C3 H3 119.4(14)
C3 C4 C5 118.9(2)
C3 C4 H4 119.8(16)
C5 C4 H4 121.2(16)
N1 C5 N2 120.8(2)
N1 C5 C4 121.9(2)
N2 C5 C4 117.2(2)
N3 C6 N2 121.0(2)
N3 C6 C7 122.2(2)
N2 C6 C7 116.8(2)
C8 C7 C6 119.9(3)
C8 C7 H5 122.6(15)
C6 C7 H5 117.5(15)
C7 C8 C9 118.6(3)
C7 C8 H6 118.9(14)
C9 C8 H6 122.5(14)
C8 C9 C10 119.3(3)
C8 C9 H7 124.0(19)
C10 C9 H7 116.6(19)
N3 C10 C9 123.6(3)
N3 C10 H8 113.4(16)
C9 C10 H8 123.0(16)
O2 C11 O1 123.6(2)
O2 C11 C12 118.0(3)
O1 C11 C12 118.4(3)
C13 C12 C11 125.4(3)
C13 C12 H10 111(3)
C11 C12 H10 123(3)
C12 C13 C14 126.3(4)
C12 C13 H11 109(2)
C14 C13 H11 125(2)
C13 C14 H14 113(2)
C13 C14 H12 109(2)
H14 C14 H12 110(3)
C13 C14 H13 109(2)
H14 C14 H13 108(3)
H12 C14 H13 108(3)
O4 C15 O3 125.8(3)
O4 C15 C16 117.5(3)
O3 C15 C16 116.7(3)
C17 C16 C15 124.8(3)
C17 C16 H15 109.8(18)
C15 C16 H15 124.3(19)
C16 C17 C18 124.7(4)
C16 C17 H16 117(3)
C18 C17 H16 119(3)
C17 C18 H19 105.4(18)
C17 C18 H18 109(2)
H19 C18 H18 108(3)
C17 C18 H17 116(3)
H19 C18 H17 103(3)
H18 C18 H17 115(4)

loop_
_geom_bond_atom_site_label_1
_geom_bond_atom_site_label_2
_geom_bond_distance
_geom_bond_publ_flag
Ni1 N1 1.9965(19) y
Ni1 N3 2.020(2) y
Ni1 O3 1.9449(19) y
Ni1 O1 1.9953(17) y
Ni1 O5 2.211(3) y
O1 C11 1.257(3) ?
O2 C11 1.243(3) ?
O3 C15 1.272(4) ?
O4 C15 1.230(4) ?
O5 H21 0.864(18) ?
O5 H20 0.860(9) ?
N1 C5 1.335(3) ?
N1 C1 1.355(3) ?
N2 C6 1.372(3) ?
N2 C5 1.373(3) ?
N2 H9 0.877(15) ?
N3 C6 1.340(3) ?
N3 C10 1.357(3) ?
C1 C2 1.351(4) ?
C1 H1 0.99(3) ?
C2 C3 1.383(4) ?
C2 H2 0.90(2) ?
C3 C4 1.359(3) ?
C3 H3 0.97(2) ?
C4 C5 1.400(3) ?
C4 H4 0.98(3) ?
C6 C7 1.394(3) ?
C7 C8 1.357(4) ?
C7 H5 0.99(3) ?
C8 C9 1.367(4) ?
C8 H6 1.02(3) ?
C9 C10 1.363(4) ?
C9 H7 0.89(3) ?
C10 H8 1.06(3) ?
C11 C12 1.482(4) ?
C12 C13 1.268(4) ?
C12 H10 0.96(4) ?
C13 C14 1.505(5) ?
C13 H11 0.99(4) ?
C14 H14 1.04(5) ?
C14 H12 0.97(4) ?
C14 H13 0.98(4) ?
C15 C16 1.486(4) ?
C16 C17 1.280(5) ?
C16 H15 1.08(3) ?
C17 C18 1.522(5) ?
C17 H16 0.98(4) ?
C18 H19 1.09(3) ?
C18 H18 1.13(4) ?
C18 H17 0.92(4) ?

loop_
_geom_hbond_atom_site_label_D
_geom_hbond_atom_site_label_H
_geom_hbond_atom_site_label_A
_geom_hbond_site_symmetry_A
_geom_hbond_distance_DH
_geom_hbond_distance_HA
_geom_hbond_distance_DA
_geom_hbond_angle_DHA
O5 H20 O4 . 0.860(9) 1.776(17) 2.581(3) 155(4)
O5 H21 O2 1_655 0.861(18) 1.874(19) 2.731(3) 173(3)
N2 H9 O2 3_566 0.877(15) 1.925(16) 2.801(3) 177(2)

loop_
_geom_torsion_atom_site_label_1
_geom_torsion_atom_site_label_2
_geom_torsion_atom_site_label_3
_geom_torsion_atom_site_label_4
_geom_torsion
O3 Ni1 O1 C11 -76.91(18)
N1 Ni1 O1 C11 100.97(18)
N3 Ni1 O1 C11 12.1(3)
O5 Ni1 O1 C11 -169.71(18)
O1 Ni1 O3 C15 -85.3(2)
O5 Ni1 O3 C15 11.5(2)
O1 Ni1 N1 C5 -140.0(2)
N3 Ni1 N1 C5 16.7(2)
O5 Ni1 N1 C5 123.1(2)
O1 Ni1 N1 C1 36.66(19)
N3 Ni1 N1 C1 -166.59(19)
O5 Ni1 N1 C1 -60.3(2)
O3 Ni1 N3 C6 157.6(2)
O1 Ni1 N3 C6 69.7(3)
N1 Ni1 N3 C6 -18.9(2)
O5 Ni1 N3 C6 -108.4(2)
O3 Ni1 N3 C10 -16.0(2)
O1 Ni1 N3 C10 -103.9(3)
N1 Ni1 N3 C10 167.4(2)
O5 Ni1 N3 C10 78.0(2)
C5 N1 C1 C2 2.6(4)
Ni1 N1 C1 C2 -174.4(2)
N1 C1 C2 C3 -0.1(4)
C1 C2 C3 C4 -1.8(4)
C2 C3 C4 C5 1.1(4)
C1 N1 C5 N2 177.4(2)
Ni1 N1 C5 N2 -5.9(3)
C1 N1 C5 C4 -3.2(4)
Ni1 N1 C5 C4 173.39(18)
C6 N2 C5 N1 -11.9(4)
C6 N2 C5 C4 168.7(2)
C3 C4 C5 N1 1.5(4)
C3 C4 C5 N2 -179.1(2)
C10 N3 C6 N2 -175.7(2)
Ni1 N3 C6 N2 10.6(3)
C10 N3 C6 C7 3.4(4)
Ni1 N3 C6 C7 -170.30(19)
C5 N2 C6 N3 9.3(4)
C5 N2 C6 C7 -169.9(2)
N3 C6 C7 C8 -2.7(4)
N2 C6 C7 C8 176.5(3)
C6 C7 C8 C9 0.0(5)
C7 C8 C9 C10 1.6(5)
C6 N3 C10 C9 -1.7(4)
Ni1 N3 C10 C9 172.4(3)
C8 C9 C10 N3 -0.8(5)
Ni1 O1 C11 O2 -4.1(3)
Ni1 O1 C11 C12 177.52(19)
O2 C11 C12 C13 -163.8(3)
O1 C11 C12 C13 14.7(5)
C11 C12 C13 C14 176.9(3)
Ni1 O3 C15 O4 -20.2(4)
Ni1 O3 C15 C16 161.29(19)
O4 C15 C16 C17 171.7(3)
O3 C15 C16 C17 -9.6(4)
C15 C16 C17 C18 -179.1(3)
